data_7061298
loop_
_publ_author_name
'Griffiths, Kieran'
'Halcovitch, Nathan R.'
'Griffin, John M.'

_publ_section_title
;
 Crystalline azobenzene composites as photochemical phase-change materials
;
_journal_issue 9
_journal_name_full 'New Journal of Chemistry'
_journal_page_first 4057
_journal_page_last 4061
_journal_paper_doi 10.1039/D2NJ00755J
_journal_volume 46
_journal_year 2022
_chemical_formula_moiety 'C13 H12 N2 O'
_chemical_formula_sum 'C13 H12 N2 O'
_chemical_formula_weight 212.25
_space_group_crystal_system orthorhombic
_space_group_IT_number 33
_space_group_name_Hall 'P 2c -2n'
_space_group_name_H-M_alt 'P n a 21'
_atom_sites_solution_hydrogens geom
_atom_sites_solution_primary dual
_audit_creation_date 2021-08-04
_audit_creation_method
;
Olex2 1.5
(compiled 2021.07.19 svn.r715e62df for OlexSys, GUI svn.r6383)
;
_audit_update_record
;
2021-09-10 deposited with the CCDC.	2022-02-15 downloaded from the CCDC.
;
_cell_angle_alpha 90
_cell_angle_beta 90
_cell_angle_gamma 90
_cell_formula_units_Z 4
_cell_length_a 12.5682(2)
_cell_length_b 12.2501(2)
_cell_length_c 7.27780(10)
_cell_measurement_reflns_used 6694
_cell_measurement_temperature 140.01(10)
_cell_measurement_theta_max 75.4930
_cell_measurement_theta_min 5.0280
_cell_volume 1120.50(3)
_computing_cell_refinement 'CrysAlisPro 1.171.41.93a (Rigaku OD, 2020)'
_computing_data_collection 'CrysAlisPro 1.171.41.93a (Rigaku OD, 2020)'
_computing_data_reduction 'CrysAlisPro 1.171.41.93a (Rigaku OD, 2020)'
_computing_molecular_graphics 'Olex2 1.5 (Dolomanov et al., 2009)'
_computing_publication_material 'Olex2 1.5 (Dolomanov et al., 2009)'
_computing_structure_refinement 'SHELXL 2014/6 (Sheldrick, 2015)'
_computing_structure_solution 'SHELXT 2014/4 (Sheldrick, 2014)'
_diffrn_ambient_environment N~2~
_diffrn_ambient_temperature 140.01(10)
_diffrn_detector 'CCD plate'
_diffrn_detector_area_resol_mean 5.2282
_diffrn_detector_type AtlasS2
_diffrn_measured_fraction_theta_full 1.000
_diffrn_measured_fraction_theta_max 1.000
_diffrn_measurement_details
;
List of Runs (angles in degrees, time in seconds):

  # Type    Start    End  Width  t~exp~   \w     \q     \k     \f   Frames
#--------------------------------------------------------------------------
  1  \w    -87.00  -6.00   1.00    2.00    --  -42.28 125.00  30.00   81
  2  \w   -112.00 -16.00   1.00    2.00    --  -42.28 -57.00 120.00   96
  3  \w    -69.00  28.00   1.00    2.00    --  -42.28  57.00 -90.00   97
  4  \w     61.00 146.00   1.00    8.00    --  111.00 178.00 150.00   85
  5  \w    103.00 178.00   1.00    8.00    --  111.00  77.00  90.00   75
  6  \w     87.00 178.00   1.00    8.00    --  111.00  45.00 -30.00   91
  7  \w     40.00 135.00   1.00    8.00    --  111.00 -45.00  60.00   95
  8  \w    104.00 178.00   1.00    8.00    --  111.00 111.00 120.00   74
  9  \w     61.00 146.00   1.00    8.00    --  111.00 178.00 120.00   85
 10  \w     83.00 178.00   1.00    8.00    --  111.00  61.00-120.00   95
 11  \w     87.00 178.00   1.00    8.00    --  111.00  30.00 -60.00   91
 12  \w    103.00 178.00   1.00    8.00    --  111.00  77.00-180.00   75
 13  \w   -112.00 -16.00   1.00    2.00    --  -42.28 -57.00   0.00   96
 14  \w   -115.00 -20.00   1.00    2.00    --  -42.28 -38.00 150.00   95
 15  \w   -112.00 -16.00   1.00    2.00    --  -42.28 -57.00-120.00   96
;
_diffrn_measurement_device 'four-circle diffractometer'
_diffrn_measurement_device_type 'SuperNova, Dual, Cu at home/near, AtlasS2'
_diffrn_measurement_method '\w scans'
_diffrn_orient_matrix_type 'CrysAlisPro convention (1999,Acta A55,543-557)'
_diffrn_orient_matrix_UB_11 0.0411616000
_diffrn_orient_matrix_UB_12 -0.0779031000
_diffrn_orient_matrix_UB_13 -0.1090400000
_diffrn_orient_matrix_UB_21 0.0749264000
_diffrn_orient_matrix_UB_22 0.1662864000
_diffrn_orient_matrix_UB_23 -0.0121998000
_diffrn_orient_matrix_UB_31 0.0877974000
_diffrn_orient_matrix_UB_32 -0.1053929000
_diffrn_orient_matrix_UB_33 0.0614741000
_diffrn_radiation_monochromator mirror
_diffrn_radiation_probe x-ray
_diffrn_radiation_type 'Cu K\a'
_diffrn_radiation_wavelength 1.54184
_diffrn_reflns_av_R_equivalents 0.0146
_diffrn_reflns_av_unetI/netI 0.0101
_diffrn_reflns_Laue_measured_fraction_full 1.000
_diffrn_reflns_Laue_measured_fraction_max 1.000
_diffrn_reflns_limit_h_max 13
_diffrn_reflns_limit_h_min -15
_diffrn_reflns_limit_k_max 15
_diffrn_reflns_limit_k_min -15
_diffrn_reflns_limit_l_max 9
_diffrn_reflns_limit_l_min -8
_diffrn_reflns_number 8600
_diffrn_reflns_point_group_measured_fraction_full 0.982
_diffrn_reflns_point_group_measured_fraction_max 0.970
_diffrn_reflns_theta_full 67.684
_diffrn_reflns_theta_max 75.789
_diffrn_reflns_theta_min 5.042
_diffrn_source 'micro-focus sealed X-ray tube'
_diffrn_source_type 'SuperNova (Cu) X-ray Source'
_exptl_absorpt_coefficient_mu 0.652
_exptl_absorpt_correction_T_max 1.00000
_exptl_absorpt_correction_T_min 0.67176
_exptl_absorpt_correction_type multi-scan
_exptl_absorpt_process_details
;
CrysAlisPro 1.171.41.93a (Rigaku Oxford Diffraction, 2020)
Empirical absorption correction using spherical harmonics,
implemented in SCALE3 ABSPACK scaling algorithm.
;
_exptl_crystal_colour orange
_exptl_crystal_colour_primary orange
_exptl_crystal_density_diffrn 1.258
_exptl_crystal_description plate
_exptl_crystal_F_000 448
_exptl_crystal_recrystallization_method 'Re-crystallisation from solvent: methanol'
_exptl_crystal_size_max 0.1
_exptl_crystal_size_mid 0.08
_exptl_crystal_size_min 0.02
_refine_diff_density_max 0.154
_refine_diff_density_min -0.108
_refine_diff_density_rms 0.028
_refine_ls_abs_structure_details
;
 Flack x determined using 963 quotients [(I+)-(I-)]/[(I+)+(I-)]
 (Parsons, Flack and Wagner, Acta Cryst. B69 (2013) 249-259).
;
_refine_ls_abs_structure_Flack 0.01(8)
_refine_ls_extinction_coef 0.0048(6)
_refine_ls_extinction_expression Fc^*^=kFc[1+0.001xFc^2^\l^3^/sin(2\q)]^-1/4^
_refine_ls_extinction_method SHELXL
_refine_ls_goodness_of_fit_ref 1.058
_refine_ls_hydrogen_treatment constr
_refine_ls_matrix_type full
_refine_ls_number_parameters 147
_refine_ls_number_reflns 2253
_refine_ls_number_restraints 1
_refine_ls_restrained_S_all 1.058
_refine_ls_R_factor_all 0.0272
_refine_ls_R_factor_gt 0.0267
_refine_ls_shift/su_max 0.000
_refine_ls_shift/su_mean 0.000
_refine_ls_structure_factor_coef Fsqd
_refine_ls_weighting_details 'w=1/[\s^2^(Fo^2^)+(0.0464P)^2^+0.0725P] where P=(Fo^2^+2Fc^2^)/3'
_refine_ls_weighting_scheme calc
_refine_ls_wR_factor_gt 0.0745
_refine_ls_wR_factor_ref 0.0751
_reflns_Friedel_coverage 0.794
_reflns_Friedel_fraction_full 0.961
_reflns_Friedel_fraction_max 0.935
_reflns_number_gt 2198
_reflns_number_total 2253
_reflns_threshold_expression 'I > 2\s(I)'
_cod_data_source_file d2nj00755j2.cif
_cod_data_source_block jg153_2_140_00
_cod_depositor_comments 'Adding full bibliography for 7061294--7061305.cif.'
_cod_database_code 7061298
_shelxl_version_number 2014/6
_chemical_oxdiff_formula 'C13 H12 N2 O1'
_shelx_space_group_comment
;
The symmetry employed for this shelxl refinement is uniquely defined
by the following loop, which should always be used as a source of
symmetry information in preference to the above space-group names.
They are only intended as comments.
;
_shelx_estimated_absorpt_t_max 0.987
_shelx_estimated_absorpt_t_min 0.938
_olex2_refinement_description
;
1. Fixed Uiso
 At 1.2 times of:
  All C(H) groups
 At 1.5 times of:
  All C(H,H,H) groups
2.a Aromatic/amide H refined with riding coordinates:
 C2(H2), C3(H3), C5(H5), C6(H6), C8(H8), C9(H9), C10(H10), C11(H11), C12(H12)
2.b Idealised Me refined as rotating group:
 C13(H13A,H13B,H13C)
;
_olex2_exptl_crystal_mounting_method 'mounted on a Mitegen loop'
_olex2_submission_special_instructions 'No special instructions were received'
_oxdiff_exptl_absorpt_empirical_details
;
Empirical correction (ABSPACK) includes:
- Absorption correction using spherical harmonics
- Frame scaling
;
_oxdiff_exptl_absorpt_empirical_full_max 1.333
_oxdiff_exptl_absorpt_empirical_full_min 0.696

loop_
_space_group_symop_operation_xyz
'x, y, z'
'-x, -y, z+1/2'
'x+1/2, -y+1/2, z'
'-x+1/2, y+1/2, z+1/2'

loop_
_atom_site_label
_atom_site_type_symbol
_atom_site_fract_x
_atom_site_fract_y
_atom_site_fract_z
_atom_site_U_iso_or_equiv
_atom_site_adp_type
_atom_site_occupancy
_atom_site_site_symmetry_order
_atom_site_calc_flag
_atom_site_refinement_flags_posn
_atom_site_refinement_flags_adp
_atom_site_refinement_flags_occupancy
_atom_site_disorder_assembly
_atom_site_disorder_group
O1 O 0.27402(8) 0.89008(8) 0.53907(15) 0.0407(3) Uani 1 1 d . . . . .
N1 N 0.35291(10) 0.44646(10) 0.45636(16) 0.0347(3) Uani 1 1 d . . . . .
N2 N 0.43508(9) 0.41055(9) 0.53290(16) 0.0329(3) Uani 1 1 d . . . . .
C1 C 0.33522(10) 0.55998(12) 0.48257(18) 0.0320(3) Uani 1 1 d . . . . .
C2 C 0.24813(11) 0.60417(13) 0.39100(19) 0.0360(3) Uani 1 1 d . . . . .
H2 H 0.2047 0.5584 0.3168 0.043 Uiso 1 1 calc R U . . .
C3 C 0.22391(10) 0.71442(12) 0.40682(19) 0.0356(3) Uani 1 1 d . . . . .
H3 H 0.1640 0.7440 0.3448 0.043 Uiso 1 1 calc R U . . .
C4 C 0.28831(10) 0.78102(12) 0.51428(17) 0.0325(3) Uani 1 1 d . . . . .
C5 C 0.37540(10) 0.73670(12) 0.60825(19) 0.0356(3) Uani 1 1 d . . . . .
H5 H 0.4189 0.7824 0.6822 0.043 Uiso 1 1 calc R U . . .
C6 C 0.39822(10) 0.62735(12) 0.59395(19) 0.0344(3) Uani 1 1 d . . . . .
H6 H 0.4567 0.5974 0.6595 0.041 Uiso 1 1 calc R U . . .
C7 C 0.45039(10) 0.29586(11) 0.50988(18) 0.0320(3) Uani 1 1 d . . . . .
C8 C 0.53921(11) 0.25257(12) 0.5962(2) 0.0372(3) Uani 1 1 d . . . . .
H8 H 0.5855 0.2988 0.6640 0.045 Uiso 1 1 calc R U . . .
C9 C 0.56064(13) 0.14132(13) 0.5833(2) 0.0452(4) Uani 1 1 d . . . . .
H9 H 0.6215 0.1116 0.6425 0.054 Uiso 1 1 calc R U . . .
C10 C 0.49314(14) 0.07383(13) 0.4842(3) 0.0466(4) Uani 1 1 d . . . . .
H10 H 0.5074 -0.0022 0.4759 0.056 Uiso 1 1 calc R U . . .
C11 C 0.40469(13) 0.11782(13) 0.3972(2) 0.0452(4) Uani 1 1 d . . . . .
H11 H 0.3590 0.0716 0.3282 0.054 Uiso 1 1 calc R U . . .
C12 C 0.38211(12) 0.22809(13) 0.4097(2) 0.0381(3) Uani 1 1 d . . . . .
H12 H 0.3210 0.2574 0.3509 0.046 Uiso 1 1 calc R U . . .
C13 C 0.17931(13) 0.93766(14) 0.4703(3) 0.0489(4) Uani 1 1 d . . . . .
H13A H 0.1800 0.9352 0.3357 0.073 Uiso 1 1 calc R U . . .
H13B H 0.1747 1.0137 0.5112 0.073 Uiso 1 1 calc R U . . .
H13C H 0.1177 0.8969 0.5163 0.073 Uiso 1 1 calc R U . . .

loop_
_atom_site_aniso_label
_atom_site_aniso_U_11
_atom_site_aniso_U_22
_atom_site_aniso_U_33
_atom_site_aniso_U_23
_atom_site_aniso_U_13
_atom_site_aniso_U_12
O1 0.0397(5) 0.0451(6) 0.0373(6) -0.0059(5) -0.0054(5) 0.0111(4)
N1 0.0351(6) 0.0417(6) 0.0273(6) 0.0011(5) -0.0028(5) -0.0018(5)
N2 0.0324(5) 0.0405(6) 0.0257(5) -0.0007(5) -0.0002(5) 0.0007(5)
C1 0.0306(6) 0.0411(7) 0.0243(7) 0.0023(5) 0.0008(5) -0.0008(5)
C2 0.0313(6) 0.0479(8) 0.0289(7) 0.0002(6) -0.0053(6) -0.0034(6)
C3 0.0282(6) 0.0508(8) 0.0279(7) 0.0032(6) -0.0037(5) 0.0035(6)
C4 0.0309(6) 0.0431(7) 0.0235(6) -0.0002(6) 0.0034(6) 0.0046(5)
C5 0.0328(6) 0.0450(8) 0.0290(7) -0.0055(6) -0.0052(6) 0.0019(6)
C6 0.0303(6) 0.0456(8) 0.0271(6) -0.0010(6) -0.0046(6) 0.0035(5)
C7 0.0338(6) 0.0394(7) 0.0228(6) 0.0005(5) 0.0038(5) -0.0035(5)
C8 0.0392(7) 0.0408(8) 0.0317(7) 0.0029(6) -0.0039(7) -0.0035(6)
C9 0.0499(8) 0.0422(8) 0.0435(9) 0.0073(7) -0.0059(7) 0.0021(7)
C10 0.0565(9) 0.0371(7) 0.0461(9) 0.0028(7) 0.0024(7) -0.0031(6)
C11 0.0495(9) 0.0452(8) 0.0410(8) -0.0059(7) -0.0002(7) -0.0114(7)
C12 0.0362(7) 0.0476(8) 0.0304(7) -0.0031(6) -0.0001(6) -0.0043(6)
C13 0.0462(8) 0.0542(9) 0.0463(9) -0.0014(7) -0.0079(7) 0.0170(7)

loop_
_atom_type_symbol
_atom_type_description
_atom_type_scat_dispersion_real
_atom_type_scat_dispersion_imag
_atom_type_scat_source
C C 0.0181 0.0091 'International Tables Vol C Tables 4.2.6.8 and 6.1.1.4'
H H 0.0000 0.0000 'International Tables Vol C Tables 4.2.6.8 and 6.1.1.4'
N N 0.0311 0.0180 'International Tables Vol C Tables 4.2.6.8 and 6.1.1.4'
O O 0.0492 0.0322 'International Tables Vol C Tables 4.2.6.8 and 6.1.1.4'

loop_
_geom_angle_atom_site_label_1
_geom_angle_atom_site_label_2
_geom_angle_atom_site_label_3
_geom_angle
_geom_angle_site_symmetry_1
_geom_angle_site_symmetry_3
_geom_angle_publ_flag
C4 O1 C13 117.92(12) . . ?
N2 N1 C1 114.38(11) . . ?
N1 N2 C7 113.85(11) . . ?
C2 C1 N1 116.07(12) . . ?
C2 C1 C6 119.50(13) . . ?
C6 C1 N1 124.42(12) . . ?
C1 C2 H2 119.6 . . ?
C3 C2 C1 120.73(13) . . ?
C3 C2 H2 119.6 . . ?
C2 C3 H3 120.3 . . ?
C2 C3 C4 119.31(12) . . ?
C4 C3 H3 120.3 . . ?
O1 C4 C3 125.05(12) . . ?
O1 C4 C5 114.79(12) . . ?
C3 C4 C5 120.16(13) . . ?
C4 C5 H5 119.9 . . ?
C6 C5 C4 120.28(12) . . ?
C6 C5 H5 119.9 . . ?
C1 C6 H6 120.0 . . ?
C5 C6 C1 119.99(12) . . ?
C5 C6 H6 120.0 . . ?
C8 C7 N2 115.58(12) . . ?
C8 C7 C12 120.20(13) . . ?
C12 C7 N2 124.22(12) . . ?
C7 C8 H8 120.0 . . ?
C7 C8 C9 119.99(13) . . ?
C9 C8 H8 120.0 . . ?
C8 C9 H9 120.0 . . ?
C10 C9 C8 120.00(15) . . ?
C10 C9 H9 120.0 . . ?
C9 C10 H10 120.1 . . ?
C9 C10 C11 119.71(15) . . ?
C11 C10 H10 120.1 . . ?
C10 C11 H11 119.5 . . ?
C12 C11 C10 120.90(15) . . ?
C12 C11 H11 119.5 . . ?
C7 C12 H12 120.4 . . ?
C11 C12 C7 119.19(14) . . ?
C11 C12 H12 120.4 . . ?
O1 C13 H13A 109.5 . . ?
O1 C13 H13B 109.5 . . ?
O1 C13 H13C 109.5 . . ?
H13A C13 H13B 109.5 . . ?
H13A C13 H13C 109.5 . . ?
H13B C13 H13C 109.5 . . ?

loop_
_geom_bond_atom_site_label_1
_geom_bond_atom_site_label_2
_geom_bond_distance
_geom_bond_site_symmetry_2
_geom_bond_publ_flag
O1 C4 1.3600(17) . ?
O1 C13 1.4168(18) . ?
N1 N2 1.2531(16) . ?
N1 C1 1.4212(17) . ?
N2 C7 1.4279(16) . ?
C1 C2 1.3911(19) . ?
C1 C6 1.4017(19) . ?
C2 H2 0.9500 . ?
C2 C3 1.389(2) . ?
C3 H3 0.9500 . ?
C3 C4 1.390(2) . ?
C4 C5 1.4002(18) . ?
C5 H5 0.9500 . ?
C5 C6 1.374(2) . ?
C6 H6 0.9500 . ?
C7 C8 1.3863(19) . ?
C7 C12 1.3991(19) . ?
C8 H8 0.9500 . ?
C8 C9 1.392(2) . ?
C9 H9 0.9500 . ?
C9 C10 1.387(2) . ?
C10 H10 0.9500 . ?
C10 C11 1.388(3) . ?
C11 H11 0.9500 . ?
C11 C12 1.383(2) . ?
C12 H12 0.9500 . ?
C13 H13A 0.9800 . ?
C13 H13B 0.9800 . ?
C13 H13C 0.9800 . ?

loop_
_geom_torsion_atom_site_label_1
_geom_torsion_atom_site_label_2
_geom_torsion_atom_site_label_3
_geom_torsion_atom_site_label_4
_geom_torsion
_geom_torsion_site_symmetry_1
_geom_torsion_site_symmetry_2
_geom_torsion_site_symmetry_3
_geom_torsion_site_symmetry_4
_geom_torsion_publ_flag
O1 C4 C5 C6 -179.91(12) . . . . ?
N1 N2 C7 C8 -178.59(12) . . . . ?
N1 N2 C7 C12 0.88(17) . . . . ?
N1 C1 C2 C3 -179.81(12) . . . . ?
N1 C1 C6 C5 179.07(13) . . . . ?
N2 N1 C1 C2 176.44(12) . . . . ?
N2 N1 C1 C6 -4.29(18) . . . . ?
N2 C7 C8 C9 179.44(13) . . . . ?
N2 C7 C12 C11 -179.75(14) . . . . ?
C1 N1 N2 C7 178.34(10) . . . . ?
C1 C2 C3 C4 0.6(2) . . . . ?
C2 C1 C6 C5 -1.7(2) . . . . ?
C2 C3 C4 O1 179.15(13) . . . . ?
C2 C3 C4 C5 -1.2(2) . . . . ?
C3 C4 C5 C6 0.4(2) . . . . ?
C4 C5 C6 C1 1.0(2) . . . . ?
C6 C1 C2 C3 0.9(2) . . . . ?
C7 C8 C9 C10 0.0(2) . . . . ?
C8 C7 C12 C11 -0.3(2) . . . . ?
C8 C9 C10 C11 0.4(3) . . . . ?
C9 C10 C11 C12 -0.7(3) . . . . ?
C10 C11 C12 C7 0.7(2) . . . . ?
C12 C7 C8 C9 -0.1(2) . . . . ?
C13 O1 C4 C3 8.5(2) . . . . ?
C13 O1 C4 C5 -171.12(13) . . . . ?
